data_2019174
loop_
_publ_author_name
'Malaestean, Iurie L.'
'Schmitz, Sebastian'
'Ellern, Arkady'
'K\"ogerler, Paul'

_publ_section_title
;
 <!?tlsb=-0.06pt>Zigzag polymer chains in
 <i>catena</i>-poly[[[triaqua(isobutyrato-\k<i>O</i>)magnesium(II)]-\m-isobutyrato-\k^2^<i>O</i>:<i>O</i>']
 monohydrate]
;
_journal_coeditor_code FG3307
_journal_issue 10
_journal_name_full 'Acta Crystallographica Section C'
_journal_page_first 1144
_journal_page_last 1146
_journal_paper_doi 10.1107/S0108270113025043
_journal_volume 69
_journal_year 2013
_chemical_formula_iupac '[Mg (C4 H7 O2)2 (H2 O)3] , H2 O'
_chemical_formula_moiety 'C8 H20 Mg O7, H2 O'
_chemical_formula_sum 'C8 H22 Mg O8'
_chemical_formula_weight 270.57
_chemical_name_systematic
'<i>catena</i>-Poly[[[triaqua(isobutyrato-\k<i>O</i>)magnesium(II)]-\m-isobutyrato-\k^2^<i>O</i>:<i>O</i>'] monohydrate]'
_space_group_IT_number 14
_symmetry_cell_setting monoclinic
_symmetry_space_group_name_Hall '-P 2ybc'
_symmetry_space_group_name_H-M 'P 1 21/c 1'
_atom_sites_solution_hydrogens geom
_atom_sites_solution_primary direct
_atom_sites_solution_secondary difmap
_audit_creation_method 'APEX2 v2013.2-0'
_cell_angle_alpha 90
_cell_angle_beta 90.241(4)
_cell_angle_gamma 90
_cell_formula_units_Z 4
_cell_length_a 13.808(4)
_cell_length_b 10.704(3)
_cell_length_c 9.183(2)
_cell_measurement_temperature 173.(2)
_cell_volume 1357.2(6)
_computing_cell_refinement 'SAINT (Bruker, 2009)'
_computing_data_collection 'APEX2 (Bruker, 2009)'
_computing_data_reduction 'SAINT (Bruker, 2009)'
_computing_molecular_graphics 'XSHELL (Bruker, 2007)'
_computing_publication_material 'APEX2 (Bruker, 2009)'
_computing_structure_refinement 'SHELXL97 (Sheldrick, 2008)'
_computing_structure_solution 'SHELXS97 (Sheldrick, 2008)'
_diffrn_ambient_temperature 173.(2)
_diffrn_measured_fraction_theta_full 0.999
_diffrn_measured_fraction_theta_max 0.999
_diffrn_measurement_device_type 'Bruker APEX2 CCD area-detector'
_diffrn_measurement_method \w
_diffrn_radiation_type MoK\a
_diffrn_radiation_wavelength 0.71073
_diffrn_reflns_av_R_equivalents 0.0766
_diffrn_reflns_av_sigmaI/netI 0.0615
_diffrn_reflns_limit_h_max 16
_diffrn_reflns_limit_h_min -16
_diffrn_reflns_limit_k_max 12
_diffrn_reflns_limit_k_min -12
_diffrn_reflns_limit_l_max 10
_diffrn_reflns_limit_l_min -10
_diffrn_reflns_number 10631
_diffrn_reflns_theta_full 25.04
_diffrn_reflns_theta_max 25.04
_diffrn_reflns_theta_min 2.41
_exptl_absorpt_coefficient_mu 0.156
_exptl_absorpt_correction_T_max 0.99
_exptl_absorpt_correction_T_min 0.95
_exptl_absorpt_correction_type multi-scan
_exptl_absorpt_process_details '(SADABS; Sheldrick, 1996)'
_exptl_crystal_colour colourless
_exptl_crystal_density_diffrn 1.324
_exptl_crystal_density_method 'not measured'
_exptl_crystal_description needle
_exptl_crystal_F_000 584
_exptl_crystal_size_max 0.32
_exptl_crystal_size_mid 0.08
_exptl_crystal_size_min 0.06
_refine_diff_density_max 0.207
_refine_diff_density_min -0.258
_refine_ls_extinction_method none
_refine_ls_goodness_of_fit_ref 1.028
_refine_ls_hydrogen_treatment mixed
_refine_ls_matrix_type full
_refine_ls_number_parameters 190
_refine_ls_number_reflns 2403
_refine_ls_number_restraints 0
_refine_ls_restrained_S_all 1.028
_refine_ls_R_factor_all 0.0701
_refine_ls_R_factor_gt 0.0420
_refine_ls_shift/su_max 0.000
_refine_ls_shift/su_mean 0.000
_refine_ls_structure_factor_coef Fsqd
_refine_ls_weighting_details 'calc w = 1/[\s^2^(Fo^2^)+(0.0368P)^2^+0.1518P] where P=(Fo^2^+2Fc^2^)/3'
_refine_ls_weighting_scheme calc
_refine_ls_wR_factor_gt 0.0824
_refine_ls_wR_factor_ref 0.0924
_reflns_number_gt 1721
_reflns_number_total 2403
_reflns_threshold_expression I>2\s(I)
_cod_data_source_file fg3307.cif
_cod_data_source_block I
_cod_database_code 2019174

loop_
_symmetry_equiv_pos_as_xyz
'x, y, z'
'-x, y+1/2, -z+1/2'
'-x, -y, -z'
'x, -y-1/2, z-1/2'

loop_
_atom_site_type_symbol
_atom_site_label
_atom_site_fract_x
_atom_site_fract_y
_atom_site_fract_z
_atom_site_U_iso_or_equiv
_atom_site_adp_type
_atom_site_calc_flag
_atom_site_refinement_flags
_atom_site_occupancy
Mg Mg1 0.12438(5) 0.33018(6) -0.00388(8) 0.0143(2) Uani d . 1
C C1 0.19482(17) 0.5987(2) 0.0682(2) 0.0177(5) Uani d . 1
C C2 0.29819(17) 0.5696(2) 0.1128(3) 0.0220(6) Uani d . 1
H H2 0.3156 0.4866 0.0705 0.026 Uiso calc R 1
C C3 0.3031(2) 0.5581(3) 0.2777(3) 0.0431(8) Uani d . 1
H H3A 0.2835 0.6374 0.3221 0.065 Uiso calc R 1
H H3B 0.3696 0.5382 0.3074 0.065 Uiso calc R 1
H H3C 0.2595 0.4914 0.3098 0.065 Uiso calc R 1
C C4 0.37052(19) 0.6644(2) 0.0576(3) 0.0347(7) Uani d . 1
H H4A 0.363 0.6739 -0.048 0.052 Uiso calc R 1
H H4B 0.4364 0.6358 0.0798 0.052 Uiso calc R 1
H H4C 0.3591 0.745 0.1052 0.052 Uiso calc R 1
C C5 0.24982(16) 0.1865(2) 0.2312(3) 0.0161(5) Uani d . 1
C C6 0.33175(18) 0.1333(2) 0.1417(3) 0.0263(6) Uani d . 1
H H6 0.3064 0.1188 0.0409 0.032 Uiso calc R 1
C C7 0.3687(2) 0.0102(2) 0.1985(3) 0.0425(8) Uani d . 1
H H7A 0.3982 0.0225 0.2946 0.064 Uiso calc R 1
H H7B 0.4172 -0.0233 0.1313 0.064 Uiso calc R 1
H H7C 0.3147 -0.0488 0.2064 0.064 Uiso calc R 1
C C8 0.4127(2) 0.2271(3) 0.1311(4) 0.0644(11) Uani d . 1
H H8A 0.435 0.2494 0.2292 0.097 Uiso calc R 1
H H8B 0.3893 0.3021 0.081 0.097 Uiso calc R 1
H H8C 0.4665 0.1907 0.0763 0.097 Uiso calc R 1
O O1 0.17124(12) 0.70709(14) 0.03443(19) 0.0284(4) Uani d . 1
O O2 0.13337(11) 0.50954(14) 0.07277(16) 0.0189(4) Uani d . 1
O O3 0.03266(13) 0.39687(15) -0.17316(18) 0.0167(4) Uani d . 1
O O4 -0.00138(13) 0.29858(16) 0.1149(2) 0.0192(4) Uani d . 1
O O5 0.10061(14) 0.14380(14) -0.08897(19) 0.0175(4) Uani d . 1
O O6 0.19584(11) 0.26861(14) 0.17328(16) 0.0185(4) Uani d . 1
O O7 0.23989(11) 0.15100(14) 0.36010(16) 0.0182(4) Uani d . 1
O O8 0.09656(14) 0.93926(17) 0.10880(19) 0.0245(4) Uani d . 1
H H1W 0.135(3) 0.878(3) 0.094(4) 0.075(12) Uiso d . 1
H H2W 0.117(2) 0.993(3) 0.042(3) 0.051(9) Uiso d . 1
H H3W -0.022(2) 0.428(3) -0.138(3) 0.042(9) Uiso d . 1
H H4W 0.055(2) 0.454(3) -0.228(3) 0.047(9) Uiso d . 1
H H5W -0.0019(18) 0.246(2) 0.169(3) 0.022(8) Uiso d . 1
H H6W -0.064(2) 0.297(3) 0.069(3) 0.066(11) Uiso d . 1
H H7W 0.037(2) 0.123(2) -0.108(3) 0.043(9) Uiso d . 1
H H8W 0.130(2) 0.155(2) -0.168(3) 0.038(9) Uiso d . 1

loop_
_atom_site_aniso_label
_atom_site_aniso_U_11
_atom_site_aniso_U_22
_atom_site_aniso_U_33
_atom_site_aniso_U_12
_atom_site_aniso_U_13
_atom_site_aniso_U_23
Mg1 0.0187(4) 0.0117(4) 0.0126(4) 0.0001(3) 0.0007(3) -0.0002(3)
C1 0.0239(14) 0.0139(12) 0.0153(13) -0.0017(11) 0.0026(11) -0.0041(10)
C2 0.0236(14) 0.0161(13) 0.0264(15) 0.0001(11) -0.0027(12) -0.0006(10)
C3 0.0416(19) 0.055(2) 0.0324(18) -0.0159(15) -0.0132(15) 0.0109(15)
C4 0.0266(16) 0.0324(16) 0.0449(18) -0.0046(13) -0.0037(13) 0.0040(13)
C5 0.0154(12) 0.0143(12) 0.0185(13) -0.0036(10) -0.0007(10) -0.0018(10)
C6 0.0268(15) 0.0372(15) 0.0148(13) 0.0106(12) 0.0057(11) -0.0011(12)
C7 0.0389(18) 0.0261(15) 0.063(2) 0.0078(14) 0.0163(16) -0.0053(15)
C8 0.0350(18) 0.0411(19) 0.117(3) 0.0128(16) 0.037(2) 0.038(2)
O1 0.0269(10) 0.0122(9) 0.0462(12) 0.0003(8) -0.0071(9) 0.0025(8)
O2 0.0195(9) 0.0136(8) 0.0235(9) -0.0019(7) 0.0015(7) -0.0040(7)
O3 0.0208(10) 0.0141(9) 0.0152(9) 0.0031(8) 0.0022(8) 0.0022(7)
O4 0.0231(11) 0.0170(10) 0.0174(10) -0.0009(8) 0.0009(8) 0.0054(8)
O5 0.0226(11) 0.0148(9) 0.0150(10) -0.0008(8) 0.0023(8) 0.0015(7)
O6 0.0221(9) 0.0212(9) 0.0121(8) 0.0046(7) -0.0001(7) 0.0021(7)
O7 0.0211(9) 0.0213(9) 0.0122(9) 0.0038(7) 0.0032(7) 0.0034(7)
O8 0.0347(11) 0.0156(9) 0.0232(11) 0.0014(9) 0.0050(9) 0.0037(8)

loop_
_atom_type_symbol
_atom_type_description
_atom_type_scat_dispersion_real
_atom_type_scat_dispersion_imag
_atom_type_scat_source
C C 0.0033 0.0016 'International Tables Vol C Tables 4.2.6.8 and 6.1.1.4'
O O 0.0106 0.0060 'International Tables Vol C Tables 4.2.6.8 and 6.1.1.4'
Mg Mg 0.0486 0.0363 'International Tables Vol C Tables 4.2.6.8 and 6.1.1.4'
H H 0.0000 0.0000 'International Tables Vol C Tables 4.2.6.8 and 6.1.1.4'

loop_
_geom_angle_atom_site_label_1
_geom_angle_atom_site_label_2
_geom_angle_atom_site_label_3
_geom_angle_site_symmetry_1
_geom_angle_site_symmetry_3
_geom_angle
O6 Mg1 O7 . 4_565 98.37(7)
O6 Mg1 O2 . . 90.02(7)
O7 Mg1 O2 4_565 . 94.10(7)
O6 Mg1 O4 . . 86.00(8)
O7 Mg1 O4 4_565 . 173.09(8)
O2 Mg1 O4 . . 91.24(7)
O6 Mg1 O3 . . 172.47(8)
O7 Mg1 O3 4_565 . 89.08(8)
O2 Mg1 O3 . . 88.37(7)
O4 Mg1 O3 . . 86.68(8)
O6 Mg1 O5 . . 93.61(7)
O7 Mg1 O5 4_565 . 89.30(7)
O2 Mg1 O5 . . 174.62(8)
O4 Mg1 O5 . . 85.06(7)
O3 Mg1 O5 . . 87.51(7)
O6 Mg1 H8W . . 103.5(6)
O7 Mg1 H8W 4_565 . 70.6(7)
O2 Mg1 H8W . . 160.6(7)
O4 Mg1 H8W . . 103.3(7)
O3 Mg1 H8W . . 79.9(6)
O5 Mg1 H8W . . 20.3(6)
O1 C1 O2 . . 122.1(2)
O1 C1 C2 . . 120.3(2)
O2 C1 C2 . . 117.5(2)
C4 C2 C1 . . 113.2(2)
C4 C2 C3 . . 111.2(2)
C1 C2 C3 . . 108.9(2)
C4 C2 H2 . . 107.8
C1 C2 H2 . . 107.8
C3 C2 H2 . . 107.8
C2 C3 H3A . . 109.5
C2 C3 H3B . . 109.5
H3A C3 H3B . . 109.5
C2 C3 H3C . . 109.5
H3A C3 H3C . . 109.5
H3B C3 H3C . . 109.5
C2 C4 H4A . . 109.5
C2 C4 H4B . . 109.5
H4A C4 H4B . . 109.5
C2 C4 H4C . . 109.5
H4A C4 H4C . . 109.5
H4B C4 H4C . . 109.5
O7 C5 O6 . . 122.7(2)
O7 C5 C6 . . 119.0(2)
O6 C5 C6 . . 118.2(2)
C7 C6 C8 . . 110.8(2)
C7 C6 C5 . . 113.2(2)
C8 C6 C5 . . 110.0(2)
C7 C6 H6 . . 107.5
C8 C6 H6 . . 107.5
C5 C6 H6 . . 107.5
C6 C7 H7A . . 109.5
C6 C7 H7B . . 109.5
H7A C7 H7B . . 109.5
C6 C7 H7C . . 109.5
H7A C7 H7C . . 109.5
H7B C7 H7C . . 109.5
C6 C8 H8A . . 109.5
C6 C8 H8B . . 109.5
H8A C8 H8B . . 109.5
C6 C8 H8C . . 109.5
H8A C8 H8C . . 109.5
H8B C8 H8C . . 109.5
C1 O2 Mg1 . . 136.73(15)
Mg1 O3 H3W . . 111.5(18)
Mg1 O3 H4W . . 117.(2)
H3W O3 H4W . . 105.(3)
Mg1 O4 H5W . . 119.(2)
Mg1 O4 H6W . . 121.2(18)
H5W O4 H6W . . 105.(3)
Mg1 O5 H7W . . 115.9(17)
Mg1 O5 H8W . . 96.3(18)
H7W O5 H8W . . 109.(3)
C5 O6 Mg1 . . 148.47(15)
C5 O7 Mg1 . 4_566 129.67(15)
H1W O8 H2W . . 101.(3)

loop_
_geom_bond_atom_site_label_1
_geom_bond_atom_site_label_2
_geom_bond_site_symmetry_2
_geom_bond_distance
Mg1 O6 . 2.0103(17)
Mg1 O7 4_565 2.0399(17)
Mg1 O2 . 2.0485(17)
Mg1 O4 . 2.0824(19)
Mg1 O3 . 2.1245(18)
Mg1 O5 . 2.1671(18)
Mg1 H8W . 2.41(3)
C1 O1 . 1.244(3)
C1 O2 . 1.278(3)
C1 C2 . 1.516(3)
C2 C4 . 1.513(3)
C2 C3 . 1.520(3)
C2 H2 . 1.0
C3 H3A . 0.98
C3 H3B . 0.98
C3 H3C . 0.98
C4 H4A . 0.98
C4 H4B . 0.98
C4 H4C . 0.98
C5 O7 . 1.252(3)
C5 O6 . 1.268(3)
C5 C6 . 1.512(3)
C6 C7 . 1.505(3)
C6 C8 . 1.506(4)
C6 H6 . 1.0
C7 H7A . 0.98
C7 H7B . 0.98
C7 H7C . 0.98
C8 H8A . 0.98
C8 H8B . 0.98
C8 H8C . 0.98
O3 H3W . 0.88(3)
O3 H4W . 0.85(3)
O4 H5W . 0.75(3)
O4 H6W . 0.96(3)
O5 H7W . 0.92(3)
O5 H8W . 0.84(3)
O7 Mg1 4_566 2.0399(17)
O8 H1W . 0.85(4)
O8 H2W . 0.89(3)

loop_
_geom_hbond_atom_site_label_D
_geom_hbond_atom_site_label_H
_geom_hbond_atom_site_label_A
_geom_hbond_site_symmetry_A
_geom_hbond_distance_DH
_geom_hbond_distance_HA
_geom_hbond_distance_DA
_geom_hbond_angle_DHA
O8 H1W O1 1_555 0.85(4) 1.97(4) 2.777(3) 155(3)
O8 H2W O5 1_565 0.89(3) 2.02(3) 2.845(3) 153(3)
O3 H3W O2 3_565 0.88(3) 1.79(3) 2.670(2) 178(3)
O3 H4W O8 4_575 0.85(3) 1.97(3) 2.807(3) 166(3)
O4 H5W O3 4_566 0.75(2) 2.16(3) 2.894(3) 166(3)
O4 H6W O1 3_565 0.97(4) 1.76(3) 2.713(3) 173(3)
O5 H7W O8 3_565 0.92(3) 1.96(3) 2.869(3) 168(2)
O5 H8W O6 4_565 0.84(3) 1.90(3) 2.720(2) 162(2)
